data_4084130
loop_
_publ_author_name
'Enders, Mirja'
'G\"orling, Benjamin'
'Braun, Alexander B.'
'Seltenreich, Judith E.'
'Reichenbach, Linus F.'
'Rissanen, Kari'
'Nieger, Martin'
'Luy, Burkhard'
'Schepers, Ute'
'Br\"ase, Stefan'

_publ_section_title
;
 Cytotoxicity and NMR Studies of Platinum Complexes with Cyclooctadiene
 Ligands
;
_journal_issue 15
_journal_name_full Organometallics
_journal_page_first 4027
_journal_paper_doi 10.1021/om500540x
_journal_volume 33
_journal_year 2014
_chemical_formula_moiety 'C14 H16 I2 Pt'
_chemical_formula_sum 'C14 H16 I2 Pt'
_chemical_formula_weight 633.16
_chemical_name_systematic
; 
 eta4-(1-Phenyl-1,5-cyclooctadienyl)-diiodoplatinium(II)) 
;
_space_group_IT_number 14
_symmetry_cell_setting monoclinic
_symmetry_space_group_name_Hall '-P 2yn'
_symmetry_space_group_name_H-M 'P 1 21/n 1'
_atom_sites_solution_hydrogens geom
_atom_sites_solution_primary direct
_atom_sites_solution_secondary difmap
_audit_creation_method SHELXL-97
_cell_angle_alpha 90.00
_cell_angle_beta 91.144(5)
_cell_angle_gamma 90.00
_cell_formula_units_Z 4
_cell_length_a 11.4997(7)
_cell_length_b 10.4189(3)
_cell_length_c 12.1567(8)
_cell_measurement_reflns_used 211
_cell_measurement_temperature 123(2)
_cell_measurement_theta_max 25.0
_cell_measurement_theta_min 2.5
_cell_volume 1456.26(14)
_computing_cell_refinement EVALCCD
_computing_data_collection Collect
_computing_data_reduction EVALCCD
_computing_molecular_graphics XP
_computing_publication_material 'SHELXL-97 (Sheldrick, 1997)'
_computing_structure_refinement 'SHELXL-97 (Sheldrick, 1997)'
_computing_structure_solution 'SHELXS-97 (Sheldrick, 1990)'
_diffrn_ambient_temperature 123(2)
_diffrn_measured_fraction_theta_full 0.999
_diffrn_measured_fraction_theta_max 0.999
_diffrn_measurement_device_type 'Bruker-Nonius KappaCCD'
_diffrn_measurement_method 'rotation in phi and omega, 2 deg.'
_diffrn_radiation_monochromator graphite
_diffrn_radiation_source 'fine-focus sealed tube'
_diffrn_radiation_type MoK\a
_diffrn_radiation_wavelength 0.71073
_diffrn_reflns_av_R_equivalents 0.0345
_diffrn_reflns_av_sigmaI/netI 0.0157
_diffrn_reflns_limit_h_max 14
_diffrn_reflns_limit_h_min -14
_diffrn_reflns_limit_k_max 13
_diffrn_reflns_limit_k_min -13
_diffrn_reflns_limit_l_max 15
_diffrn_reflns_limit_l_min -15
_diffrn_reflns_number 37910
_diffrn_reflns_theta_full 27.48
_diffrn_reflns_theta_max 27.48
_diffrn_reflns_theta_min 3.11
_exptl_absorpt_coefficient_mu 13.852
_exptl_absorpt_correction_T_max 0.4915
_exptl_absorpt_correction_T_min 0.3338
_exptl_absorpt_correction_type multi-scan
_exptl_absorpt_process_details 'SADABS (Sheldrick, 2008)'
_exptl_crystal_colour red-orange
_exptl_crystal_density_diffrn 2.888
_exptl_crystal_density_meas ?
_exptl_crystal_density_method 'not measured'
_exptl_crystal_description blocks
_exptl_crystal_F_000 1136
_exptl_crystal_size_max 0.20
_exptl_crystal_size_mid 0.08
_exptl_crystal_size_min 0.06
_refine_diff_density_max 0.604
_refine_diff_density_min -0.593
_refine_diff_density_rms 0.124
_refine_ls_extinction_coef 0.00074(5)
_refine_ls_extinction_expression Fc^*^=kFc[1+0.001xFc^2^\l^3^/sin(2\q)]^-1/4^
_refine_ls_extinction_method SHELXL
_refine_ls_goodness_of_fit_ref 1.238
_refine_ls_hydrogen_treatment constr
_refine_ls_matrix_type full
_refine_ls_number_parameters 155
_refine_ls_number_reflns 3330
_refine_ls_number_restraints 0
_refine_ls_restrained_S_all 1.238
_refine_ls_R_factor_all 0.0203
_refine_ls_R_factor_gt 0.0184
_refine_ls_shift/su_max 0.000
_refine_ls_shift/su_mean 0.000
_refine_ls_structure_factor_coef Fsqd
_refine_ls_weighting_details 'calc w=1/[\s^2^(Fo^2^)+(0.0093P)^2^+4.1433P] where P=(Fo^2^+2Fc^2^)/3'
_refine_ls_weighting_scheme calc
_refine_ls_wR_factor_gt 0.0377
_refine_ls_wR_factor_ref 0.0381
_reflns_number_gt 3177
_reflns_number_total 3330
_reflns_threshold_expression >2sigma(I)
_cod_data_source_file om500540x_si_002.cif
_cod_data_source_block sb281_hy_compound_4h
_cod_depositor_comments
;Adding full bibliography for 4084128--4084132.cif.

The following automatic conversions were performed:

'_exptl_crystal_density_meas' value 'nonne' was changed to '?' - the
value is perceived as not measured.

Automatic conversion script
Id: cif_fix_values 3008 2015-01-20 13:52:24Z robertas 
;
_cod_original_sg_symbol_H-M 'P 21/n'
_cod_database_code 4084130

loop_
_symmetry_equiv_pos_as_xyz
'x, y, z'
'-x+1/2, y+1/2, -z+1/2'
'-x, -y, -z'
'x-1/2, -y-1/2, z-1/2'

loop_
_atom_site_label
_atom_site_type_symbol
_atom_site_fract_x
_atom_site_fract_y
_atom_site_fract_z
_atom_site_U_iso_or_equiv
_atom_site_adp_type
_atom_site_occupancy
_atom_site_symmetry_multiplicity
_atom_site_calc_flag
_atom_site_refinement_flags
Pt1 Pt 0.199126(12) 0.178470(13) 0.217823(11) 0.01285(5) Uani 1 1 d .
I1 I 0.02514(2) 0.11422(2) 0.34191(2) 0.02016(7) Uani 1 1 d .
I2 I 0.32184(2) 0.22772(3) 0.39557(2) 0.02030(7) Uani 1 1 d .
C1 C 0.3563(3) 0.1577(4) 0.1093(3) 0.0171(8) Uani 1 1 d .
C2 C 0.3157(3) 0.2843(4) 0.1111(3) 0.0163(7) Uani 1 1 d .
H2 H 0.3308 0.3338 0.1754 0.020 Uiso 1 1 calc R
C3 C 0.2498(3) 0.3471(4) 0.0174(3) 0.0199(8) Uani 1 1 d .
H3A H 0.2697 0.3032 -0.0519 0.024 Uiso 1 1 calc R
H3B H 0.2756 0.4374 0.0115 0.024 Uiso 1 1 calc R
C4 C 0.1181(3) 0.3449(4) 0.0293(3) 0.0204(8) Uani 1 1 d .
H4A H 0.0942 0.4216 0.0712 0.025 Uiso 1 1 calc R
H4B H 0.0811 0.3503 -0.0448 0.025 Uiso 1 1 calc R
C5 C 0.0741(3) 0.2267(4) 0.0864(3) 0.0180(8) Uani 1 1 d .
H5 H 0.0154 0.2386 0.1393 0.022 Uiso 1 1 calc R
C6 C 0.1115(3) 0.1024(4) 0.0686(3) 0.0175(8) Uani 1 1 d .
H6 H 0.0829 0.0361 0.1144 0.021 Uiso 1 1 calc R
C7 C 0.1958(3) 0.0673(4) -0.0203(3) 0.0191(8) Uani 1 1 d .
H7A H 0.1900 0.1317 -0.0800 0.023 Uiso 1 1 calc R
H7B H 0.1735 -0.0171 -0.0517 0.023 Uiso 1 1 calc R
C8 C 0.3215(3) 0.0606(4) 0.0216(3) 0.0198(8) Uani 1 1 d .
H8A H 0.3358 -0.0265 0.0515 0.024 Uiso 1 1 calc R
H8B H 0.3732 0.0720 -0.0418 0.024 Uiso 1 1 calc R
C9 C 0.4677(3) 0.1229(4) 0.1670(3) 0.0161(7) Uani 1 1 d .
C10 C 0.5610(3) 0.2082(4) 0.1633(3) 0.0198(8) Uani 1 1 d .
H10 H 0.5505 0.2904 0.1307 0.024 Uiso 1 1 calc R
C11 C 0.6688(4) 0.1742(4) 0.2068(3) 0.0223(8) Uani 1 1 d .
H11 H 0.7320 0.2326 0.2028 0.027 Uiso 1 1 calc R
C12 C 0.6850(3) 0.0564(4) 0.2556(3) 0.0214(8) Uani 1 1 d .
H12 H 0.7589 0.0336 0.2858 0.026 Uiso 1 1 calc R
C13 C 0.5923(3) -0.0291(4) 0.2604(3) 0.0207(8) Uani 1 1 d .
H13 H 0.6027 -0.1102 0.2949 0.025 Uiso 1 1 calc R
C14 C 0.4855(3) 0.0032(4) 0.2153(3) 0.0178(8) Uani 1 1 d .
H14 H 0.4233 -0.0567 0.2172 0.021 Uiso 1 1 calc R

loop_
_atom_site_aniso_label
_atom_site_aniso_U_11
_atom_site_aniso_U_22
_atom_site_aniso_U_33
_atom_site_aniso_U_23
_atom_site_aniso_U_13
_atom_site_aniso_U_12
Pt1 0.01060(7) 0.01558(8) 0.01235(7) -0.00090(5) 0.00017(5) 0.00025(5)
I1 0.01520(12) 0.02421(13) 0.02129(13) 0.00366(10) 0.00548(9) 0.00109(9)
I2 0.01840(13) 0.02704(13) 0.01531(12) -0.00472(10) -0.00336(9) 0.00269(10)
C1 0.0123(18) 0.024(2) 0.0157(18) -0.0017(15) 0.0047(14) -0.0024(14)
C2 0.0147(18) 0.0209(19) 0.0135(17) -0.0018(14) 0.0018(14) -0.0019(14)
C3 0.018(2) 0.024(2) 0.0171(19) 0.0030(15) -0.0010(15) -0.0008(15)
C4 0.019(2) 0.025(2) 0.0168(19) 0.0048(15) -0.0005(15) 0.0018(16)
C5 0.0126(18) 0.028(2) 0.0133(17) 0.0009(15) -0.0027(14) -0.0008(15)
C6 0.0133(18) 0.025(2) 0.0142(17) -0.0006(15) -0.0047(14) -0.0026(15)
C7 0.0167(19) 0.0233(19) 0.0174(18) -0.0061(15) -0.0021(15) -0.0023(15)
C8 0.0148(19) 0.026(2) 0.0186(19) -0.0074(16) 0.0008(15) 0.0016(15)
C9 0.0127(18) 0.0249(19) 0.0107(17) -0.0041(14) 0.0015(13) -0.0015(15)
C10 0.018(2) 0.0208(19) 0.0206(19) -0.0013(15) 0.0010(15) -0.0027(15)
C11 0.0157(19) 0.028(2) 0.023(2) -0.0055(17) 0.0016(16) -0.0062(16)
C12 0.0131(18) 0.033(2) 0.0181(19) -0.0089(16) -0.0008(15) 0.0044(16)
C13 0.020(2) 0.024(2) 0.0181(19) 0.0002(15) 0.0032(15) 0.0044(16)
C14 0.0156(19) 0.0191(18) 0.0188(18) -0.0003(15) 0.0028(15) -0.0008(15)

loop_
_atom_type_symbol
_atom_type_description
_atom_type_scat_dispersion_real
_atom_type_scat_dispersion_imag
_atom_type_scat_source
C C 0.0033 0.0016 'International Tables Vol C Tables 4.2.6.8 and 6.1.1.4'
H H 0.0000 0.0000 'International Tables Vol C Tables 4.2.6.8 and 6.1.1.4'
I I -0.4742 1.8119 'International Tables Vol C Tables 4.2.6.8 and 6.1.1.4'
Pt Pt -1.7033 8.3905 'International Tables Vol C Tables 4.2.6.8 and 6.1.1.4'

loop_
_geom_angle_atom_site_label_1
_geom_angle_atom_site_label_2
_geom_angle_atom_site_label_3
_geom_angle
C2 Pt1 C5 81.49(14)
C2 Pt1 C6 88.18(14)
C5 Pt1 C6 36.71(14)
C2 Pt1 C1 36.59(14)
C5 Pt1 C1 96.71(14)
C6 Pt1 C1 81.00(14)
C2 Pt1 I2 93.70(10)
C5 Pt1 I2 153.80(10)
C6 Pt1 I2 169.49(10)
C1 Pt1 I2 94.38(10)
C2 Pt1 I1 163.24(10)
C5 Pt1 I1 88.91(10)
C6 Pt1 I1 92.31(10)
C1 Pt1 I1 159.68(10)
I2 Pt1 I1 88.854(10)
C2 C1 C9 120.3(3)
C2 C1 C8 123.8(3)
C9 C1 C8 112.3(3)
C2 C1 Pt1 68.4(2)
C9 C1 Pt1 115.8(2)
C8 C1 Pt1 105.7(2)
C1 C2 C3 124.2(3)
C1 C2 Pt1 75.0(2)
C3 C2 Pt1 111.3(2)
C1 C2 H2 117.9
C3 C2 H2 117.9
Pt1 C2 H2 83.6
C2 C3 C4 114.1(3)
C2 C3 H3A 108.7
C4 C3 H3A 108.7
C2 C3 H3B 108.7
C4 C3 H3B 108.7
H3A C3 H3B 107.6
C5 C4 C3 113.5(3)
C5 C4 H4A 108.9
C3 C4 H4A 108.9
C5 C4 H4B 108.9
C3 C4 H4B 108.9
H4A C4 H4B 107.7
C6 C5 C4 125.8(4)
C6 C5 Pt1 72.4(2)
C4 C5 Pt1 107.6(2)
C6 C5 H5 117.1
C4 C5 H5 117.1
Pt1 C5 H5 90.0
C5 C6 C7 123.0(4)
C5 C6 Pt1 70.9(2)
C7 C6 Pt1 112.7(2)
C5 C6 H6 118.5
C7 C6 H6 118.5
Pt1 C6 H6 86.4
C6 C7 C8 112.9(3)
C6 C7 H7A 109.0
C8 C7 H7A 109.0
C6 C7 H7B 109.0
C8 C7 H7B 109.0
H7A C7 H7B 107.8
C1 C8 C7 116.0(3)
C1 C8 H8A 108.3
C7 C8 H8A 108.3
C1 C8 H8B 108.3
C7 C8 H8B 108.3
H8A C8 H8B 107.4
C14 C9 C10 118.5(3)
C14 C9 C1 122.2(3)
C10 C9 C1 119.0(3)
C11 C10 C9 120.6(4)
C11 C10 H10 119.7
C9 C10 H10 119.7
C12 C11 C10 120.4(4)
C12 C11 H11 119.8
C10 C11 H11 119.8
C11 C12 C13 119.5(4)
C11 C12 H12 120.3
C13 C12 H12 120.3
C14 C13 C12 120.3(4)
C14 C13 H13 119.8
C12 C13 H13 119.8
C13 C14 C9 120.6(4)
C13 C14 H14 119.7
C9 C14 H14 119.7

loop_
_geom_bond_atom_site_label_1
_geom_bond_atom_site_label_2
_geom_bond_distance
Pt1 C2 2.184(4)
Pt1 C5 2.187(4)
Pt1 C6 2.204(4)
Pt1 C1 2.269(4)
Pt1 I2 2.6080(3)
Pt1 I1 2.6168(3)
C1 C2 1.400(5)
C1 C9 1.492(5)
C1 C8 1.518(5)
C2 C3 1.505(5)
C2 H2 0.9500
C3 C4 1.524(5)
C3 H3A 0.9900
C3 H3B 0.9900
C4 C5 1.506(5)
C4 H4A 0.9900
C4 H4B 0.9900
C5 C6 1.383(6)
C5 H5 0.9500
C6 C7 1.511(5)
C6 H6 0.9500
C7 C8 1.525(5)
C7 H7A 0.9900
C7 H7B 0.9900
C8 H8A 0.9900
C8 H8B 0.9900
C9 C14 1.392(5)
C9 C10 1.395(5)
C10 C11 1.383(6)
C10 H10 0.9500
C11 C12 1.374(6)
C11 H11 0.9500
C12 C13 1.392(6)
C12 H12 0.9500
C13 C14 1.377(5)
C13 H13 0.9500
C14 H14 0.9500

loop_
_geom_torsion_atom_site_label_1
_geom_torsion_atom_site_label_2
_geom_torsion_atom_site_label_3
_geom_torsion_atom_site_label_4
_geom_torsion
C5 Pt1 C1 C2 65.9(2)
C6 Pt1 C1 C2 99.2(2)
I2 Pt1 C1 C2 -90.3(2)
I1 Pt1 C1 C2 171.1(2)
C2 Pt1 C1 C9 114.3(4)
C5 Pt1 C1 C9 -179.8(3)
C6 Pt1 C1 C9 -146.5(3)
I2 Pt1 C1 C9 24.0(3)
I1 Pt1 C1 C9 -74.6(4)
C2 Pt1 C1 C8 -120.6(4)
C5 Pt1 C1 C8 -54.7(3)
C6 Pt1 C1 C8 -21.5(3)
I2 Pt1 C1 C8 149.0(2)
I1 Pt1 C1 C8 50.5(4)
C9 C1 C2 C3 146.0(4)
C8 C1 C2 C3 -11.0(6)
Pt1 C1 C2 C3 -105.8(4)
C9 C1 C2 Pt1 -108.2(3)
C8 C1 C2 Pt1 94.9(3)
C5 Pt1 C2 C1 -113.6(2)
C6 Pt1 C2 C1 -77.3(2)
I2 Pt1 C2 C1 92.4(2)
I1 Pt1 C2 C1 -169.3(3)
C5 Pt1 C2 C3 7.7(3)
C6 Pt1 C2 C3 44.0(3)
C1 Pt1 C2 C3 121.3(4)
I2 Pt1 C2 C3 -146.3(3)
I1 Pt1 C2 C3 -48.0(5)
C1 C2 C3 C4 96.8(4)
Pt1 C2 C3 C4 10.9(4)
C2 C3 C4 C5 -33.4(5)
C3 C4 C5 C6 -42.6(5)
C3 C4 C5 Pt1 38.0(4)
C2 Pt1 C5 C6 98.5(2)
C1 Pt1 C5 C6 65.1(2)
I2 Pt1 C5 C6 179.48(18)
I1 Pt1 C5 C6 -95.3(2)
C2 Pt1 C5 C4 -24.5(3)
C6 Pt1 C5 C4 -122.9(4)
C1 Pt1 C5 C4 -57.8(3)
I2 Pt1 C5 C4 56.6(4)
I1 Pt1 C5 C4 141.8(3)
C4 C5 C6 C7 -5.9(6)
Pt1 C5 C6 C7 -105.3(3)
C4 C5 C6 Pt1 99.3(4)
C2 Pt1 C6 C5 -78.2(2)
C1 Pt1 C6 C5 -114.2(2)
I2 Pt1 C6 C5 -178.7(4)
I1 Pt1 C6 C5 85.1(2)
C2 Pt1 C6 C7 40.5(3)
C5 Pt1 C6 C7 118.7(4)
C1 Pt1 C6 C7 4.5(3)
I2 Pt1 C6 C7 -60.0(7)
I1 Pt1 C6 C7 -156.2(3)
C5 C6 C7 C8 95.5(4)
Pt1 C6 C7 C8 14.1(4)
C2 C1 C8 C7 -37.1(5)
C9 C1 C8 C7 164.4(3)
Pt1 C1 C8 C7 37.1(4)
C6 C7 C8 C1 -35.8(5)
C2 C1 C9 C14 147.4(4)
C8 C1 C9 C14 -53.2(5)
Pt1 C1 C9 C14 68.4(4)
C2 C1 C9 C10 -39.0(5)
C8 C1 C9 C10 120.4(4)
Pt1 C1 C9 C10 -118.0(3)
C14 C9 C10 C11 0.0(6)
C1 C9 C10 C11 -173.8(3)
C9 C10 C11 C12 -0.9(6)
C10 C11 C12 C13 0.5(6)
C11 C12 C13 C14 0.8(6)
C12 C13 C14 C9 -1.7(6)
C10 C9 C14 C13 1.3(5)
C1 C9 C14 C13 174.9(3)
